data_1573939
loop_
_publ_author_name
'Liao, Huijuan'
'Dong, Jianyang'
'Zhou, Xuechen'
'Jiang, Qin'
'Lv, Zishan'
'Lei, Fang'
'Xue, Dong'

_publ_section_title
;
 Silver-mediated formal [4&#x3c0; + 2<i>&#x3c3;</i>] cycloaddition
 reactions of bicyclobutanes with nitrile imines: access to
 2,3-diazobicyclo[3.1.1]heptenes.
;
_journal_issue 11
_journal_name_full 'Chemical science'
_journal_page_first 4654
_journal_page_last 4660
_journal_paper_doi 10.1039/d4sc08280j
_journal_volume 16
_journal_year 2025
_chemical_formula_moiety 'C30 H24 N2 O'
_chemical_formula_sum 'C30 H24 N2 O'
_chemical_formula_weight 428.51
_space_group_crystal_system monoclinic
_space_group_IT_number 15
_space_group_name_Hall '-C 2yc'
_space_group_name_H-M_alt 'C 1 2/c 1'
_atom_sites_solution_hydrogens geom
_atom_sites_solution_primary dual
_audit_creation_date 2024-07-17
_audit_creation_method
;
Olex2 1.5
(compiled 2024.02.16 svn.r378c4104 for OlexSys, GUI svn.r6928)
;
_audit_update_record
;
2024-10-30 deposited with the CCDC.	2025-02-06 downloaded from the CCDC.
;
_cell_angle_alpha 90
_cell_angle_beta 116.888(2)
_cell_angle_gamma 90
_cell_formula_units_Z 8
_cell_length_a 39.3453(15)
_cell_length_b 6.1691(2)
_cell_length_c 22.6081(9)
_cell_measurement_reflns_used 9860
_cell_measurement_temperature 237.00
_cell_measurement_theta_max 68.300
_cell_measurement_theta_min 2.518
_cell_volume 4894.3(3)
_computing_cell_refinement 'SAINT V8.40A (Bruker, 2019)'
_computing_data_reduction 'SAINT V8.40A (Bruker, 2019)'
_computing_molecular_graphics 'Olex2 1.5 (Dolomanov et al., 2009)'
_computing_publication_material 'Olex2 1.5 (Dolomanov et al., 2009)'
_computing_structure_refinement 'SHELXL 2019/2 (Sheldrick, 2015)'
_computing_structure_solution 'SHELXT 2018/2 (Sheldrick, 2018)'
_diffrn_ambient_temperature 237.00
_diffrn_measured_fraction_theta_full 0.999
_diffrn_measured_fraction_theta_max 0.998
_diffrn_measurement_device_type 'Bruker APEX-II CCD'
_diffrn_measurement_method '\f and \w scans'
_diffrn_radiation_type CuK\a
_diffrn_radiation_wavelength 1.54178
_diffrn_reflns_av_R_equivalents 0.0520
_diffrn_reflns_av_unetI/netI 0.0326
_diffrn_reflns_Laue_measured_fraction_full 0.999
_diffrn_reflns_Laue_measured_fraction_max 0.998
_diffrn_reflns_limit_h_max 46
_diffrn_reflns_limit_h_min -46
_diffrn_reflns_limit_k_max 7
_diffrn_reflns_limit_k_min -7
_diffrn_reflns_limit_l_max 27
_diffrn_reflns_limit_l_min -27
_diffrn_reflns_number 36235
_diffrn_reflns_point_group_measured_fraction_full 0.999
_diffrn_reflns_point_group_measured_fraction_max 0.998
_diffrn_reflns_theta_full 67.679
_diffrn_reflns_theta_max 68.332
_diffrn_reflns_theta_min 3.947
_diffrn_source_current 50.0
_diffrn_source_power 2.5
_diffrn_source_voltage 50.0
_diffrn_standards_number 0
_exptl_absorpt_coefficient_mu 0.550
_exptl_absorpt_correction_T_max 0.7531
_exptl_absorpt_correction_T_min 0.5979
_exptl_absorpt_correction_type multi-scan
_exptl_absorpt_process_details
;
SADABS-2016/2 (Bruker,2016/2) was used for absorption correction.
wR2(int) was 0.1061 before and 0.0674 after correction.
The Ratio of minimum to maximum transmission is 0.7939.
The \l/2 correction factor is Not present.
;
_exptl_crystal_colour 'clear light yellow'
_exptl_crystal_colour_lustre clear
_exptl_crystal_colour_modifier light
_exptl_crystal_colour_primary yellow
_exptl_crystal_density_diffrn 1.163
_exptl_crystal_description block
_exptl_crystal_F_000 1808
_exptl_crystal_size_max 0.3
_exptl_crystal_size_mid 0.2
_exptl_crystal_size_min 0.1
_refine_diff_density_max 0.163
_refine_diff_density_min -0.146
_refine_diff_density_rms 0.030
_refine_ls_extinction_method none
_refine_ls_goodness_of_fit_ref 1.056
_refine_ls_hydrogen_treatment constr
_refine_ls_matrix_type full
_refine_ls_number_parameters 298
_refine_ls_number_reflns 4481
_refine_ls_number_restraints 0
_refine_ls_restrained_S_all 1.056
_refine_ls_R_factor_all 0.0415
_refine_ls_R_factor_gt 0.0345
_refine_ls_shift/su_max 0.001
_refine_ls_shift/su_mean 0.000
_refine_ls_structure_factor_coef Fsqd
_refine_ls_weighting_details 'w=1/[\s^2^(Fo^2^)+(0.0429P)^2^+1.6583P] where P=(Fo^2^+2Fc^2^)/3'
_refine_ls_weighting_scheme calc
_refine_ls_wR_factor_gt 0.0899
_refine_ls_wR_factor_ref 0.0951
_reflns_Friedel_coverage 0.000
_reflns_number_gt 3806
_reflns_number_total 4481
_reflns_threshold_expression 'I > 2\s(I)'
_cod_data_source_file d4sc08280j2.cif
_cod_data_source_block s
_cod_depositor_comments 'Adding full bibliography for 1573939.cif.'
_cod_database_code 1573939
_shelx_shelxl_version_number 2019/2
_shelx_space_group_comment
;
The symmetry employed for this shelxl refinement is uniquely defined
by the following loop, which should always be used as a source of
symmetry information in preference to the above space-group names.
They are only intended as comments.
;
_shelx_estimated_absorpt_t_max 0.947
_shelx_estimated_absorpt_t_min 0.852
_olex2_refinement_description
;
1. Fixed Uiso
 At 1.2 times of:
  All C(H) groups, All C(H,H) groups
2.a Secondary CH2 refined with riding coordinates:
 C005(H00A,H00B), C00D(H00C,H00D)
2.b Aromatic/amide H refined with riding coordinates:
 C00E(H00E), C00F(H00F), C00G(H00G), C00H(H00H), C00I(H00I), C00J(H00J),
 C00K(H00K), C00L(H00L), C00M(H00M), C00N(H00N), C00O(H00O), C00P(H00P),
 C00Q(H00Q), C00R(H00R), C00S(H00S), C00T(H00T), C00U(H00U), C00V(H00V),
 C00X(H00X), C00Y(H00Y)
;
_smtbx_masks_void_probe_radius 1.2
_smtbx_masks_void_truncation_radius 1.2
_olex2_submission_special_instructions 'No special instructions were received'

loop_
_space_group_symop_operation_xyz
'x, y, z'
'-x, y, -z+1/2'
'x+1/2, y+1/2, z'
'-x+1/2, y+1/2, -z+1/2'
'-x, -y, -z'
'x, -y, z-1/2'
'-x+1/2, -y+1/2, -z'
'x+1/2, -y+1/2, z-1/2'

loop_
_atom_site_label
_atom_site_type_symbol
_atom_site_fract_x
_atom_site_fract_y
_atom_site_fract_z
_atom_site_U_iso_or_equiv
_atom_site_adp_type
_atom_site_occupancy
_atom_site_site_symmetry_order
_atom_site_calc_flag
_atom_site_refinement_flags_posn
_atom_site_refinement_flags_adp
_atom_site_refinement_flags_occupancy
_atom_site_disorder_assembly
_atom_site_disorder_group
O001 O 0.39943(3) 0.91524(15) 0.61582(5) 0.0583(3) Uani 1 1 d . . . . .
N002 N 0.40402(3) 0.46243(17) 0.79866(5) 0.0400(2) Uani 1 1 d . . . . .
N003 N 0.36685(3) 0.51418(17) 0.75372(5) 0.0416(2) Uani 1 1 d . . . . .
C004 C 0.47308(3) 0.4382(2) 0.82487(6) 0.0383(3) Uani 1 1 d . . . . .
C005 C 0.41779(3) 0.41792(19) 0.70331(5) 0.0378(3) Uani 1 1 d . . . . .
H00A H 0.401972 0.287548 0.694114 0.045 Uiso 1 1 calc R U . . .
H00B H 0.436955 0.403127 0.687124 0.045 Uiso 1 1 calc R U . . .
C006 C 0.43363(3) 0.50147(19) 0.77528(6) 0.0370(3) Uani 1 1 d . . . . .
C007 C 0.39473(3) 0.63550(18) 0.68311(6) 0.0378(3) Uani 1 1 d . . . . .
C008 C 0.40561(3) 0.2728(2) 0.83617(6) 0.0401(3) Uani 1 1 d . . . . .
C009 C 0.36137(3) 0.60574(19) 0.69887(6) 0.0392(3) Uani 1 1 d . . . . .
C00A C 0.36746(3) 0.6048(2) 0.55507(6) 0.0413(3) Uani 1 1 d . . . . .
C00B C 0.32211(3) 0.6808(2) 0.65477(6) 0.0438(3) Uani 1 1 d . . . . .
C00C C 0.38722(3) 0.7345(2) 0.61708(6) 0.0415(3) Uani 1 1 d . . . . .
C00D C 0.42724(3) 0.73378(19) 0.74644(6) 0.0401(3) Uani 1 1 d . . . . .
H00C H 0.448576 0.791430 0.740108 0.048 Uiso 1 1 calc R U . . .
H00D H 0.418669 0.837835 0.769624 0.048 Uiso 1 1 calc R U . . .
C00E C 0.48756(3) 0.2354(2) 0.82192(6) 0.0425(3) Uani 1 1 d . . . . .
H00E H 0.472505 0.137689 0.788339 0.051 Uiso 1 1 calc R U . . .
C00F C 0.37726(4) 0.1156(2) 0.81039(6) 0.0456(3) Uani 1 1 d . . . . .
H00F H 0.356986 0.133537 0.767704 0.055 Uiso 1 1 calc R U . . .
C00G C 0.49604(4) 0.5818(2) 0.87414(6) 0.0472(3) Uani 1 1 d . . . . .
H00G H 0.486819 0.720389 0.876524 0.057 Uiso 1 1 calc R U . . .
C00H C 0.35116(3) 0.4038(2) 0.55379(6) 0.0445(3) Uani 1 1 d . . . . .
H00H H 0.351134 0.349351 0.592603 0.053 Uiso 1 1 calc R U . . .
C00I C 0.43484(4) 0.2460(2) 0.90016(6) 0.0486(3) Uani 1 1 d . . . . .
H00I H 0.453450 0.354359 0.919349 0.058 Uiso 1 1 calc R U . . .
C00J C 0.52392(4) 0.1753(2) 0.86786(7) 0.0501(3) Uani 1 1 d . . . . .
H00J H 0.533314 0.036921 0.865705 0.060 Uiso 1 1 calc R U . . .
C00K C 0.31494(4) 0.8824(2) 0.62427(7) 0.0531(3) Uani 1 1 d . . . . .
H00K H 0.335427 0.974626 0.631193 0.064 Uiso 1 1 calc R U . . .
C00L C 0.36674(4) 0.6839(3) 0.49665(7) 0.0537(3) Uani 1 1 d . . . . .
H00L H 0.377305 0.820410 0.496415 0.064 Uiso 1 1 calc R U . . .
C00M C 0.54629(4) 0.3187(3) 0.91671(6) 0.0533(3) Uani 1 1 d . . . . .
H00M H 0.570967 0.278235 0.947966 0.064 Uiso 1 1 calc R U . . .
C00N C 0.53247(4) 0.5215(3) 0.91973(7) 0.0545(3) Uani 1 1 d . . . . .
H00N H 0.547841 0.619500 0.952922 0.065 Uiso 1 1 calc R U . . .
C00O C 0.33495(4) 0.2831(2) 0.49599(7) 0.0540(3) Uani 1 1 d . . . . .
H00O H 0.324113 0.147038 0.495703 0.065 Uiso 1 1 calc R U . . .
C00P C 0.37863(4) -0.0670(2) 0.84704(7) 0.0547(3) Uani 1 1 d . . . . .
H00P H 0.359020 -0.170538 0.829497 0.066 Uiso 1 1 calc R U . . .
C00Q C 0.43652(4) 0.0593(3) 0.93559(7) 0.0575(4) Uani 1 1 d . . . . .
H00Q H 0.456866 0.039502 0.978094 0.069 Uiso 1 1 calc R U . . .
C00R C 0.29130(4) 0.5484(3) 0.64403(8) 0.0583(4) Uani 1 1 d . . . . .
H00R H 0.295500 0.411897 0.664595 0.070 Uiso 1 1 calc R U . . .
C00S C 0.40862(5) -0.0976(2) 0.90911(8) 0.0596(4) Uani 1 1 d . . . . .
H00S H 0.410068 -0.224365 0.933222 0.072 Uiso 1 1 calc R U . . .
C00T C 0.33474(4) 0.3626(3) 0.43891(7) 0.0631(4) Uani 1 1 d . . . . .
H00T H 0.323795 0.280551 0.399643 0.076 Uiso 1 1 calc R U . . .
C00U C 0.35058(4) 0.5624(3) 0.43927(7) 0.0653(4) Uani 1 1 d . . . . .
H00U H 0.350347 0.616074 0.400175 0.078 Uiso 1 1 calc R U . . .
C00V C 0.27803(4) 0.9495(3) 0.58380(8) 0.0653(4) Uani 1 1 d . . . . .
H00V H 0.273565 1.086857 0.563672 0.078 Uiso 1 1 calc R U . . .
C00X C 0.24780(4) 0.8149(4) 0.57300(8) 0.0727(5) Uani 1 1 d . . . . .
H00X H 0.222728 0.859253 0.545000 0.087 Uiso 1 1 calc R U . . .
C00Y C 0.25447(4) 0.6161(3) 0.60327(9) 0.0740(5) Uani 1 1 d . . . . .
H00Y H 0.233846 0.524909 0.596289 0.089 Uiso 1 1 calc R U . . .

loop_
_atom_site_aniso_label
_atom_site_aniso_U_11
_atom_site_aniso_U_22
_atom_site_aniso_U_33
_atom_site_aniso_U_23
_atom_site_aniso_U_13
_atom_site_aniso_U_12
O001 0.0613(6) 0.0432(5) 0.0688(6) 0.0091(4) 0.0279(5) -0.0092(4)
N002 0.0353(5) 0.0425(6) 0.0443(5) -0.0012(4) 0.0199(4) -0.0017(4)
N003 0.0349(5) 0.0431(6) 0.0479(6) -0.0024(4) 0.0196(4) -0.0011(4)
C004 0.0356(6) 0.0409(6) 0.0418(6) 0.0001(5) 0.0205(5) -0.0033(5)
C005 0.0377(6) 0.0351(6) 0.0417(6) -0.0008(5) 0.0189(5) 0.0000(5)
C006 0.0349(6) 0.0358(6) 0.0426(6) -0.0041(5) 0.0194(5) -0.0034(5)
C007 0.0353(6) 0.0327(6) 0.0457(6) -0.0014(5) 0.0184(5) -0.0014(4)
C008 0.0438(6) 0.0415(7) 0.0430(6) -0.0039(5) 0.0266(5) -0.0006(5)
C009 0.0367(6) 0.0343(6) 0.0478(6) -0.0032(5) 0.0203(5) -0.0019(5)
C00A 0.0343(6) 0.0455(7) 0.0459(6) 0.0081(5) 0.0197(5) 0.0078(5)
C00B 0.0374(6) 0.0474(7) 0.0474(6) -0.0065(5) 0.0200(5) 0.0013(5)
C00C 0.0350(6) 0.0371(7) 0.0539(7) 0.0058(5) 0.0214(5) 0.0022(5)
C00D 0.0365(6) 0.0352(6) 0.0502(7) -0.0041(5) 0.0210(5) -0.0035(5)
C00E 0.0384(6) 0.0416(7) 0.0499(7) 0.0001(5) 0.0219(5) -0.0027(5)
C00F 0.0527(7) 0.0465(7) 0.0469(6) -0.0080(5) 0.0307(6) -0.0070(6)
C00G 0.0431(6) 0.0501(8) 0.0476(7) -0.0078(6) 0.0197(5) -0.0063(5)
C00H 0.0424(6) 0.0451(7) 0.0439(6) 0.0027(5) 0.0178(5) 0.0041(5)
C00I 0.0480(7) 0.0565(8) 0.0458(7) -0.0002(6) 0.0252(6) -0.0040(6)
C00J 0.0428(7) 0.0517(8) 0.0607(8) 0.0128(6) 0.0278(6) 0.0050(6)
C00K 0.0472(7) 0.0507(8) 0.0593(8) -0.0003(6) 0.0222(6) 0.0076(6)
C00L 0.0428(7) 0.0662(9) 0.0582(8) 0.0160(7) 0.0282(6) 0.0093(6)
C00M 0.0378(6) 0.0744(10) 0.0467(7) 0.0151(7) 0.0182(5) 0.0005(6)
C00N 0.0436(7) 0.0720(10) 0.0437(7) -0.0063(6) 0.0161(6) -0.0123(7)
C00O 0.0470(7) 0.0560(8) 0.0529(7) -0.0063(6) 0.0172(6) 0.0048(6)
C00P 0.0721(9) 0.0473(8) 0.0608(8) -0.0080(6) 0.0443(7) -0.0121(7)
C00Q 0.0615(8) 0.0691(10) 0.0499(7) 0.0109(7) 0.0321(7) 0.0065(7)
C00R 0.0409(7) 0.0656(9) 0.0668(9) -0.0040(7) 0.0229(6) -0.0053(6)
C00S 0.0810(10) 0.0515(8) 0.0646(9) 0.0084(7) 0.0489(8) 0.0037(7)
C00T 0.0529(8) 0.0869(12) 0.0493(8) -0.0095(7) 0.0228(6) 0.0094(8)
C00U 0.0545(8) 0.1017(13) 0.0464(7) 0.0105(8) 0.0289(6) 0.0122(8)
C00V 0.0594(9) 0.0725(10) 0.0606(8) 0.0050(8) 0.0241(7) 0.0255(8)
C00X 0.0411(8) 0.1078(15) 0.0611(9) -0.0042(9) 0.0161(7) 0.0211(9)
C00Y 0.0376(7) 0.1003(14) 0.0782(10) -0.0096(10) 0.0209(7) -0.0070(8)

loop_
_atom_type_symbol
_atom_type_description
_atom_type_scat_dispersion_real
_atom_type_scat_dispersion_imag
_atom_type_scat_source
C C 0.0181 0.0091 'International Tables Vol C Tables 4.2.6.8 and 6.1.1.4'
H H 0.0000 0.0000 'International Tables Vol C Tables 4.2.6.8 and 6.1.1.4'
N N 0.0311 0.0180 'International Tables Vol C Tables 4.2.6.8 and 6.1.1.4'
O O 0.0492 0.0322 'International Tables Vol C Tables 4.2.6.8 and 6.1.1.4'

loop_
_geom_angle_atom_site_label_1
_geom_angle_atom_site_label_2
_geom_angle_atom_site_label_3
_geom_angle
_geom_angle_site_symmetry_1
_geom_angle_site_symmetry_3
_geom_angle_publ_flag
N003 N002 C006 115.72(9) . . ?
N003 N002 C008 111.77(9) . . ?
C008 N002 C006 120.52(9) . . ?
C009 N003 N002 117.84(9) . . ?
C00E C004 C006 120.50(11) . . ?
C00E C004 C00G 118.71(11) . . ?
C00G C004 C006 120.79(11) . . ?
H00A C005 H00B 111.5 . . ?
C006 C005 H00A 114.4 . . ?
C006 C005 H00B 114.4 . . ?
C006 C005 C007 85.75(8) . . ?
C007 C005 H00A 114.4 . . ?
C007 C005 H00B 114.4 . . ?
N002 C006 C005 108.05(9) . . ?
N002 C006 C00D 107.04(9) . . ?
C004 C006 N002 113.65(9) . . ?
C004 C006 C005 119.31(9) . . ?
C004 C006 C00D 118.21(9) . . ?
C005 C006 C00D 87.36(9) . . ?
C009 C007 C005 106.01(9) . . ?
C009 C007 C00D 105.70(9) . . ?
C00C C007 C005 117.52(9) . . ?
C00C C007 C009 118.44(10) . . ?
C00C C007 C00D 117.72(10) . . ?
C00D C007 C005 86.49(8) . . ?
C00F C008 N002 120.68(11) . . ?
C00F C008 C00I 118.78(12) . . ?
C00I C008 N002 120.50(11) . . ?
N003 C009 C007 119.50(10) . . ?
N003 C009 C00B 116.97(10) . . ?
C00B C009 C007 123.52(10) . . ?
C00H C00A C00C 122.52(11) . . ?
C00H C00A C00L 118.71(12) . . ?
C00L C00A C00C 118.71(12) . . ?
C00K C00B C009 121.96(11) . . ?
C00K C00B C00R 118.36(12) . . ?
C00R C00B C009 119.68(12) . . ?
O001 C00C C007 119.28(11) . . ?
O001 C00C C00A 120.80(11) . . ?
C00A C00C C007 119.78(10) . . ?
C006 C00D C007 86.32(8) . . ?
C006 C00D H00C 114.3 . . ?
C006 C00D H00D 114.3 . . ?
C007 C00D H00C 114.3 . . ?
C007 C00D H00D 114.3 . . ?
H00C C00D H00D 111.4 . . ?
C004 C00E H00E 119.6 . . ?
C00J C00E C004 120.81(12) . . ?
C00J C00E H00E 119.6 . . ?
C008 C00F H00F 119.7 . . ?
C00P C00F C008 120.63(13) . . ?
C00P C00F H00F 119.7 . . ?
C004 C00G H00G 119.9 . . ?
C00N C00G C004 120.29(13) . . ?
C00N C00G H00G 119.9 . . ?
C00A C00H H00H 119.6 . . ?
C00O C00H C00A 120.72(12) . . ?
C00O C00H H00H 119.6 . . ?
C008 C00I H00I 120.0 . . ?
C00Q C00I C008 119.99(13) . . ?
C00Q C00I H00I 120.0 . . ?
C00E C00J H00J 120.1 . . ?
C00M C00J C00E 119.86(13) . . ?
C00M C00J H00J 120.1 . . ?
C00B C00K H00K 119.6 . . ?
C00V C00K C00B 120.87(14) . . ?
C00V C00K H00K 119.6 . . ?
C00A C00L H00L 119.9 . . ?
C00U C00L C00A 120.19(14) . . ?
C00U C00L H00L 119.9 . . ?
C00J C00M H00M 120.0 . . ?
C00J C00M C00N 119.96(12) . . ?
C00N C00M H00M 120.0 . . ?
C00G C00N H00N 119.8 . . ?
C00M C00N C00G 120.36(13) . . ?
C00M C00N H00N 119.8 . . ?
C00H C00O H00O 120.1 . . ?
C00T C00O C00H 119.88(15) . . ?
C00T C00O H00O 120.1 . . ?
C00F C00P H00P 119.9 . . ?
C00S C00P C00F 120.29(14) . . ?
C00S C00P H00P 119.9 . . ?
C00I C00Q H00Q 119.6 . . ?
C00S C00Q C00I 120.73(14) . . ?
C00S C00Q H00Q 119.6 . . ?
C00B C00R H00R 119.8 . . ?
C00Y C00R C00B 120.50(16) . . ?
C00Y C00R H00R 119.8 . . ?
C00P C00S C00Q 119.47(14) . . ?
C00P C00S H00S 120.3 . . ?
C00Q C00S H00S 120.3 . . ?
C00O C00T H00T 120.0 . . ?
C00O C00T C00U 120.09(14) . . ?
C00U C00T H00T 120.0 . . ?
C00L C00U C00T 120.40(13) . . ?
C00L C00U H00U 119.8 . . ?
C00T C00U H00U 119.8 . . ?
C00K C00V H00V 120.0 . . ?
C00X C00V C00K 120.02(16) . . ?
C00X C00V H00V 120.0 . . ?
C00V C00X H00X 120.2 . . ?
C00Y C00X C00V 119.69(14) . . ?
C00Y C00X H00X 120.2 . . ?
C00R C00Y H00Y 119.7 . . ?
C00X C00Y C00R 120.56(16) . . ?
C00X C00Y H00Y 119.7 . . ?

loop_
_geom_bond_atom_site_label_1
_geom_bond_atom_site_label_2
_geom_bond_distance
_geom_bond_site_symmetry_2
_geom_bond_publ_flag
O001 C00C 1.2193(15) . ?
N002 N003 1.3889(13) . ?
N002 C006 1.5004(14) . ?
N002 C008 1.4294(16) . ?
N003 C009 1.2891(16) . ?
C004 C006 1.4980(16) . ?
C004 C00E 1.3890(18) . ?
C004 C00G 1.3897(17) . ?
C005 H00A 0.9800 . ?
C005 H00B 0.9800 . ?
C005 C006 1.5441(16) . ?
C005 C007 1.5679(16) . ?
C006 C00D 1.5472(17) . ?
C007 C009 1.5187(15) . ?
C007 C00C 1.5133(17) . ?
C007 C00D 1.5482(16) . ?
C008 C00F 1.3916(18) . ?
C008 C00I 1.3923(18) . ?
C009 C00B 1.4839(17) . ?
C00A C00C 1.4917(18) . ?
C00A C00H 1.3902(18) . ?
C00A C00L 1.3964(18) . ?
C00B C00K 1.388(2) . ?
C00B C00R 1.3887(19) . ?
C00D H00C 0.9800 . ?
C00D H00D 0.9800 . ?
C00E H00E 0.9400 . ?
C00E C00J 1.3853(18) . ?
C00F H00F 0.9400 . ?
C00F C00P 1.3850(19) . ?
C00G H00G 0.9400 . ?
C00G C00N 1.3850(19) . ?
C00H H00H 0.9400 . ?
C00H C00O 1.3839(19) . ?
C00I H00I 0.9400 . ?
C00I C00Q 1.387(2) . ?
C00J H00J 0.9400 . ?
C00J C00M 1.378(2) . ?
C00K H00K 0.9400 . ?
C00K C00V 1.384(2) . ?
C00L H00L 0.9400 . ?
C00L C00U 1.380(2) . ?
C00M H00M 0.9400 . ?
C00M C00N 1.378(2) . ?
C00N H00N 0.9400 . ?
C00O H00O 0.9400 . ?
C00O C00T 1.377(2) . ?
C00P H00P 0.9400 . ?
C00P C00S 1.378(2) . ?
C00Q H00Q 0.9400 . ?
C00Q C00S 1.381(2) . ?
C00R H00R 0.9400 . ?
C00R C00Y 1.384(2) . ?
C00S H00S 0.9400 . ?
C00T H00T 0.9400 . ?
C00T C00U 1.380(3) . ?
C00U H00U 0.9400 . ?
C00V H00V 0.9400 . ?
C00V C00X 1.379(3) . ?
C00X H00X 0.9400 . ?
C00X C00Y 1.371(3) . ?
C00Y H00Y 0.9400 . ?

loop_
_geom_torsion_atom_site_label_1
_geom_torsion_atom_site_label_2
_geom_torsion_atom_site_label_3
_geom_torsion_atom_site_label_4
_geom_torsion
_geom_torsion_site_symmetry_1
_geom_torsion_site_symmetry_2
_geom_torsion_site_symmetry_3
_geom_torsion_site_symmetry_4
_geom_torsion_publ_flag
N002 N003 C009 C007 5.15(16) . . . . ?
N002 N003 C009 C00B -173.69(10) . . . . ?
N002 C006 C00D C007 -79.95(9) . . . . ?
N002 C008 C00F C00P -179.38(11) . . . . ?
N002 C008 C00I C00Q -178.71(11) . . . . ?
N003 N002 C006 C004 -178.62(10) . . . . ?
N003 N002 C006 C005 -43.81(13) . . . . ?
N003 N002 C006 C00D 49.01(12) . . . . ?
N003 N002 C008 C00F 26.49(14) . . . . ?
N003 N002 C008 C00I -151.17(11) . . . . ?
N003 C009 C00B C00K 135.42(13) . . . . ?
N003 C009 C00B C00R -43.57(17) . . . . ?
C004 C006 C00D C007 150.22(10) . . . . ?
C004 C00E C00J C00M -0.77(18) . . . . ?
C004 C00G C00N C00M 0.0(2) . . . . ?
C005 C006 C00D C007 28.13(8) . . . . ?
C005 C007 C009 N003 42.77(14) . . . . ?
C005 C007 C009 C00B -138.47(11) . . . . ?
C005 C007 C00C O001 -119.53(12) . . . . ?
C005 C007 C00C C00A 56.19(14) . . . . ?
C005 C007 C00D C006 -27.69(8) . . . . ?
C006 N002 N003 C009 -5.34(15) . . . . ?
C006 N002 C008 C00F -114.58(12) . . . . ?
C006 N002 C008 C00I 67.76(14) . . . . ?
C006 C004 C00E C00J -179.59(11) . . . . ?
C006 C004 C00G C00N 179.98(11) . . . . ?
C006 C005 C007 C009 -77.55(9) . . . . ?
C006 C005 C007 C00C 147.35(10) . . . . ?
C006 C005 C007 C00D 27.77(8) . . . . ?
C007 C005 C006 N002 79.30(9) . . . . ?
C007 C005 C006 C004 -148.88(10) . . . . ?
C007 C005 C006 C00D -27.77(8) . . . . ?
C007 C009 C00B C00K -43.37(17) . . . . ?
C007 C009 C00B C00R 137.64(13) . . . . ?
C008 N002 N003 C009 -148.42(11) . . . . ?
C008 N002 C006 C004 -38.99(14) . . . . ?
C008 N002 C006 C005 95.83(12) . . . . ?
C008 N002 C006 C00D -171.35(9) . . . . ?
C008 C00F C00P C00S -1.41(19) . . . . ?
C008 C00I C00Q C00S -2.5(2) . . . . ?
C009 C007 C00C O001 110.98(13) . . . . ?
C009 C007 C00C C00A -73.30(14) . . . . ?
C009 C007 C00D C006 77.96(9) . . . . ?
C009 C00B C00K C00V -179.42(12) . . . . ?
C009 C00B C00R C00Y 179.73(14) . . . . ?
C00A C00H C00O C00T -0.32(19) . . . . ?
C00A C00L C00U C00T 0.5(2) . . . . ?
C00B C00K C00V C00X -0.4(2) . . . . ?
C00B C00R C00Y C00X -0.2(2) . . . . ?
C00C C007 C009 N003 177.37(11) . . . . ?
C00C C007 C009 C00B -3.87(17) . . . . ?
C00C C007 C00D C006 -147.09(10) . . . . ?
C00C C00A C00H C00O -176.35(11) . . . . ?
C00C C00A C00L C00U 176.39(12) . . . . ?
C00D C007 C009 N003 -48.06(14) . . . . ?
C00D C007 C009 C00B 130.70(11) . . . . ?
C00D C007 C00C O001 -18.24(16) . . . . ?
C00D C007 C00C C00A 157.49(10) . . . . ?
C00E C004 C006 N002 95.05(12) . . . . ?
C00E C004 C006 C005 -34.28(16) . . . . ?
C00E C004 C006 C00D -138.23(11) . . . . ?
C00E C004 C00G C00N -0.80(18) . . . . ?
C00E C00J C00M C00N -0.05(19) . . . . ?
C00F C008 C00I C00Q 3.59(18) . . . . ?
C00F C00P C00S C00Q 2.6(2) . . . . ?
C00G C004 C006 N002 -85.75(13) . . . . ?
C00G C004 C006 C005 144.92(11) . . . . ?
C00G C004 C006 C00D 40.97(15) . . . . ?
C00G C004 C00E C00J 1.19(17) . . . . ?
C00H C00A C00C O001 -176.07(11) . . . . ?
C00H C00A C00C C007 8.27(16) . . . . ?
C00H C00A C00L C00U -0.91(18) . . . . ?
C00H C00O C00T C00U -0.1(2) . . . . ?
C00I C008 C00F C00P -1.67(18) . . . . ?
C00I C00Q C00S C00P -0.6(2) . . . . ?
C00J C00M C00N C00G 0.4(2) . . . . ?
C00K C00B C00R C00Y 0.7(2) . . . . ?
C00K C00V C00X C00Y 1.0(2) . . . . ?
C00L C00A C00C O001 6.75(17) . . . . ?
C00L C00A C00C C007 -168.91(11) . . . . ?
C00L C00A C00H C00O 0.83(18) . . . . ?
C00O C00T C00U C00L 0.1(2) . . . . ?
C00R C00B C00K C00V -0.4(2) . . . . ?
C00V C00X C00Y C00R -0.7(3) . . . . ?

loop_
_smtbx_masks_void_nr
_smtbx_masks_void_average_x
_smtbx_masks_void_average_y
_smtbx_masks_void_average_z
_smtbx_masks_void_volume
_smtbx_masks_void_count_electrons
_smtbx_masks_void_content
1 0.250 -0.773 0.250 144.1 41.8 ?
2 0.250 -0.815 0.750 144.1 41.8 ?
3 0.750 -0.021 0.250 144.1 41.8 ?
4 0.750 -0.272 0.750 144.1 41.8 ?
